data_4065778
loop_
_publ_author_name
'Chen, Jiangxi'
'He, Guomei'
'Sung, Herman Ho-Yung'
'Williams, Ian Duncan'
'Lin, Zhenyang'
'Jia, Guochen'

_publ_section_title
;
 Rhenium Carbyne and \h2-Vinyl Complexes from One-Pot Reactions of
 ReH5(PMe2Ph)3with Terminal Alkynes
;
_journal_issue 12
_journal_name_full Organometallics
_journal_page_first 2693
_journal_paper_doi 10.1021/om100122a
_journal_volume 29
_journal_year 2010
_chemical_formula_sum 'C33 H42 Cl4 P3 Re'
_chemical_formula_weight 859.58
_chemical_name_systematic
; 
 ? 
;
_space_group_IT_number 62
_symmetry_cell_setting orthorhombic
_symmetry_space_group_name_Hall '-P 2ac 2n'
_symmetry_space_group_name_H-M 'P n m a'
_atom_sites_solution_hydrogens geom
_atom_sites_solution_primary direct
_atom_sites_solution_secondary difmap
_audit_creation_method SHELXL-97
_cell_angle_alpha 90.00
_cell_angle_beta 90.00
_cell_angle_gamma 90.00
_cell_formula_units_Z 4
_cell_length_a 23.7835(15)
_cell_length_b 13.8111(9)
_cell_length_c 11.2713(7)
_cell_measurement_reflns_used 2984
_cell_measurement_temperature 100(2)
_cell_measurement_theta_max 24.71
_cell_measurement_theta_min 2.26
_cell_volume 3702.4(4)
_computing_structure_refinement 'SHELXL-97 (Sheldrick, 1997)'
_computing_structure_solution 'SHELXS-97 (Sheldrick, 1990)'
_diffrn_ambient_temperature 100(2)
_diffrn_measured_fraction_theta_full 0.970
_diffrn_measured_fraction_theta_max 0.971
_diffrn_radiation_monochromator graphite
_diffrn_radiation_source 'fine-focus sealed tube'
_diffrn_radiation_type MoK\a
_diffrn_radiation_wavelength 0.71073
_diffrn_reflns_av_R_equivalents 0.0566
_diffrn_reflns_av_sigmaI/netI 0.0440
_diffrn_reflns_limit_h_max 24
_diffrn_reflns_limit_h_min -29
_diffrn_reflns_limit_k_max 17
_diffrn_reflns_limit_k_min -16
_diffrn_reflns_limit_l_max 10
_diffrn_reflns_limit_l_min -13
_diffrn_reflns_number 18749
_diffrn_reflns_theta_full 25.00
_diffrn_reflns_theta_max 26.00
_diffrn_reflns_theta_min 2.00
_exptl_absorpt_coefficient_mu 3.722
_exptl_absorpt_correction_T_max 1.00
_exptl_absorpt_correction_T_min 0.78
_exptl_absorpt_correction_type multi-scan
_exptl_absorpt_process_details SADABS
_exptl_crystal_colour blue
_exptl_crystal_density_diffrn 1.542
_exptl_crystal_density_method 'not measured'
_exptl_crystal_description block
_exptl_crystal_F_000 1712
_exptl_crystal_size_max 0.13
_exptl_crystal_size_mid 0.11
_exptl_crystal_size_min 0.08
_refine_diff_density_max 1.801
_refine_diff_density_min -1.527
_refine_diff_density_rms 0.146
_refine_ls_extinction_method none
_refine_ls_goodness_of_fit_ref 1.005
_refine_ls_hydrogen_treatment constr
_refine_ls_matrix_type full
_refine_ls_number_parameters 203
_refine_ls_number_reflns 3677
_refine_ls_number_restraints 50
_refine_ls_restrained_S_all 1.007
_refine_ls_R_factor_all 0.0591
_refine_ls_R_factor_gt 0.0449
_refine_ls_shift/su_max 0.003
_refine_ls_shift/su_mean 0.000
_refine_ls_structure_factor_coef Fsqd
_refine_ls_weighting_details 'calc w=1/[\s^2^(Fo^2^)+(0.0760P)^2^+0.0000P] where P=(Fo^2^+2Fc^2^)/3'
_refine_ls_weighting_scheme calc
_refine_ls_wR_factor_gt 0.1103
_refine_ls_wR_factor_ref 0.1165
_reflns_number_gt 3007
_reflns_number_total 3677
_reflns_threshold_expression >2sigma(I)
_cod_data_source_file om100122a_si_002.cif
_cod_data_source_block he10-complex3
_cod_depositor_comments
;
The following automatic conversions were performed:

'_symmetry_cell_setting' value 'Orthorhombic' changed to
'orthorhombic' according to
/home/saulius/struct/CIF-dictionaries/cif_core.dic dictionary named
'cif_core.dic' version 2.4.1 from 2010-06-29.

Automatic conversion script
Id: cif_fix_values 1715 2011-07-08 13:25:40Z adriana 
;
_cod_original_sg_symbol_H-M Pnma
_cod_database_code 4065778

loop_
_symmetry_equiv_pos_as_xyz
'x, y, z'
'-x+1/2, -y, z+1/2'
'x+1/2, -y+1/2, -z+1/2'
'-x, y+1/2, -z'
'-x, -y, -z'
'x-1/2, y, -z-1/2'
'-x-1/2, y-1/2, z-1/2'
'x, -y-1/2, z'

loop_
_atom_site_label
_atom_site_type_symbol
_atom_site_fract_x
_atom_site_fract_y
_atom_site_fract_z
_atom_site_U_iso_or_equiv
_atom_site_adp_type
_atom_site_occupancy
_atom_site_symmetry_multiplicity
_atom_site_calc_flag
_atom_site_refinement_flags
_atom_site_disorder_assembly
_atom_site_disorder_group
Re1 Re 0.633509(12) 0.2500 0.48867(3) 0.02028(13) Uani 1 2 d S . .
Cl1 Cl 0.58419(9) 0.2500 0.29362(18) 0.0315(5) Uani 1 2 d S . .
Cl2 Cl 0.71451(8) 0.2500 0.3510(2) 0.0356(5) Uani 1 2 d S . .
P1 P 0.62850(6) 0.07491(12) 0.46671(16) 0.0291(4) Uani 1 1 d . . .
P2 P 0.71428(8) 0.2500 0.6187(2) 0.0251(5) Uani 1 2 d S . .
C1 C 0.5971(3) 0.2500 0.6639(7) 0.0234(17) Uani 1 2 d SU . .
H1A H 0.5998 0.3085 0.7094 0.028 Uiso 1 1 d R A .
C2 C 0.5606(3) 0.2500 0.5654(7) 0.0209(16) Uani 1 2 d S . .
C3 C 0.5007(3) 0.2500 0.5633(7) 0.0208(16) Uani 1 2 d S . .
C4 C 0.4669(4) 0.2500 0.4605(8) 0.0299(19) Uani 1 2 d S A .
H4A H 0.4846 0.2500 0.3849 0.036 Uiso 1 2 calc SR . .
C5 C 0.4092(4) 0.2500 0.4664(10) 0.037(2) Uani 1 2 d S . .
H5A H 0.3878 0.2500 0.3952 0.045 Uiso 1 2 calc SR A .
C6 C 0.3820(4) 0.2500 0.5743(9) 0.035(2) Uani 1 2 d S A .
H6A H 0.3421 0.2500 0.5773 0.042 Uiso 1 2 calc SR . .
C7 C 0.4131(3) 0.2500 0.6791(10) 0.037(2) Uani 1 2 d S . .
H7A H 0.3944 0.2500 0.7536 0.045 Uiso 1 2 calc SR A .
C8 C 0.4715(3) 0.2500 0.6746(9) 0.0305(19) Uani 1 2 d S A .
H8A H 0.4924 0.2500 0.7464 0.037 Uiso 1 2 calc SR . .
C11 C 0.6331(4) -0.0008(8) 0.5879(10) 0.022(3) Uiso 0.60 1 d PD A 1
C12 C 0.5877(5) -0.0001(9) 0.6670(9) 0.029(3) Uiso 0.60 1 d PD A 1
H12A H 0.5553 0.0375 0.6496 0.035 Uiso 0.60 1 calc PR A 1
C13 C 0.5899(5) -0.0541(9) 0.7708(11) 0.049(4) Uiso 0.60 1 d PD A 1
H13A H 0.5595 -0.0517 0.8255 0.059 Uiso 0.60 1 calc PR A 1
C14 C 0.6366(5) -0.1119(9) 0.7949(11) 0.049(3) Uiso 0.60 1 d PD A 1
H14A H 0.6381 -0.1494 0.8655 0.059 Uiso 0.60 1 calc PR A 1
C15 C 0.6810(5) -0.1140(9) 0.7141(11) 0.045(3) Uiso 0.60 1 d PD A 1
H15A H 0.7127 -0.1537 0.7299 0.054 Uiso 0.60 1 calc PR A 1
C16 C 0.6796(5) -0.0590(8) 0.6112(11) 0.040(3) Uiso 0.60 1 d PD A 1
H16A H 0.7102 -0.0611 0.5570 0.048 Uiso 0.60 1 calc PR A 1
C11A C 0.6248(6) 0.0060(11) 0.6237(16) 0.018(3) Uiso 0.40 1 d P A 2
C12A C 0.5776(8) 0.0183(13) 0.6903(16) 0.027(4) Uiso 0.40 1 d P A 2
H12B H 0.5494 0.0629 0.6665 0.033 Uiso 0.40 1 calc PR A 2
C13A C 0.5716(8) -0.0332(13) 0.7896(15) 0.032(4) Uiso 0.40 1 d P A 2
H13B H 0.5372 -0.0300 0.8325 0.039 Uiso 0.40 1 calc PR A 2
C14A C 0.6152(8) -0.0916(13) 0.8311(17) 0.040(4) Uiso 0.40 1 d P A 2
H14B H 0.6113 -0.1233 0.9055 0.048 Uiso 0.40 1 calc PR A 2
C15A C 0.6645(6) -0.1047(9) 0.7658(13) 0.017(3) Uiso 0.40 1 d P A 2
H15B H 0.6940 -0.1447 0.7943 0.020 Uiso 0.40 1 calc PR A 2
C16A C 0.6689(6) -0.0569(10) 0.6570(13) 0.016(3) Uiso 0.40 1 d P A 2
H16B H 0.7005 -0.0665 0.6069 0.019 Uiso 0.40 1 calc PR A 2
C17 C 0.6801(3) 0.0180(6) 0.3713(9) 0.061(2) Uani 1 1 d . A .
H17A H 0.6738 -0.0521 0.3699 0.091 Uiso 1 1 calc R . .
H17B H 0.7180 0.0314 0.4016 0.091 Uiso 1 1 calc R . .
H17C H 0.6766 0.0440 0.2907 0.091 Uiso 1 1 calc R . .
C18 C 0.5631(3) 0.0326(5) 0.3997(6) 0.0328(14) Uani 1 1 d . A .
H18A H 0.5620 -0.0383 0.4015 0.049 Uiso 1 1 calc R . .
H18B H 0.5611 0.0550 0.3173 0.049 Uiso 1 1 calc R . .
H18C H 0.5311 0.0585 0.4443 0.049 Uiso 1 1 calc R . .
C21 C 0.7048(4) 0.2617(10) 0.7798(7) 0.027(2) Uiso 0.50 1 d PD A -1
C22 C 0.7033(7) 0.1792(10) 0.8491(10) 0.038(4) Uiso 0.50 1 d PD A -1
H22A H 0.7095 0.1180 0.8127 0.045 Uiso 0.50 1 calc PR A -1
C23 C 0.6932(7) 0.1831(8) 0.9705(10) 0.044(4) Uiso 0.50 1 d PD A -1
H23A H 0.6914 0.1255 1.0164 0.053 Uiso 0.50 1 calc PR A -1
C24 C 0.6857(5) 0.2727(7) 1.0232(9) 0.041(3) Uiso 0.50 1 d PD A -1
H24A H 0.6780 0.2769 1.1057 0.049 Uiso 0.50 1 calc PR A -1
C25 C 0.6895(6) 0.3562(8) 0.9557(9) 0.039(3) Uiso 0.50 1 d PD A -1
H25A H 0.6865 0.4179 0.9925 0.046 Uiso 0.50 1 calc PR A -1
C26 C 0.6978(6) 0.3497(11) 0.8348(10) 0.030(3) Uiso 0.50 1 d PD A -1
H26A H 0.6986 0.4072 0.7886 0.037 Uiso 0.50 1 calc PR A -1
C27 C 0.7642(2) 0.1496(5) 0.6016(6) 0.0329(14) Uani 1 1 d . A .
H27A H 0.7961 0.1592 0.6555 0.049 Uiso 1 1 calc R . .
H27B H 0.7778 0.1476 0.5196 0.049 Uiso 1 1 calc R . .
H27C H 0.7454 0.0884 0.6208 0.049 Uiso 1 1 calc R . .
C1S C 0.5409(13) 0.2500 0.993(2) 0.070(7) Uiso 0.50 2 d SPD . 1
Cl11 Cl 0.5140(4) 0.1291(7) 0.9649(7) 0.121(2) Uiso 0.50 1 d PD . 1
C2S C 0.5446(14) 0.110(2) 1.004(3) 0.065(10) Uiso 0.25 1 d PD B -2
Cl21 Cl 0.5823(6) 0.0094(11) 1.0807(14) 0.118(5) Uiso 0.25 1 d PD B -2
Cl22 Cl 0.4810(5) 0.1770(9) 0.9813(10) 0.081(3) Uiso 0.25 1 d PD B -2

loop_
_atom_site_aniso_label
_atom_site_aniso_U_11
_atom_site_aniso_U_22
_atom_site_aniso_U_33
_atom_site_aniso_U_23
_atom_site_aniso_U_13
_atom_site_aniso_U_12
Re1 0.01361(19) 0.0265(2) 0.02075(19) 0.000 -0.00087(12) 0.000
Cl1 0.0276(11) 0.0451(13) 0.0218(10) 0.000 -0.0042(8) 0.000
Cl2 0.0230(11) 0.0503(14) 0.0333(12) 0.000 0.0075(8) 0.000
P1 0.0178(8) 0.0295(9) 0.0399(9) -0.0060(7) -0.0011(6) 0.0006(6)
P2 0.0141(10) 0.0316(12) 0.0297(11) 0.000 -0.0034(8) 0.000
C1 0.012(3) 0.036(4) 0.023(4) 0.000 0.006(3) 0.000
C2 0.018(4) 0.018(4) 0.026(4) 0.000 0.001(3) 0.000
C3 0.016(4) 0.016(4) 0.030(4) 0.000 -0.005(3) 0.000
C4 0.026(4) 0.030(5) 0.034(5) 0.000 -0.005(4) 0.000
C5 0.023(5) 0.034(5) 0.056(6) 0.000 -0.013(4) 0.000
C6 0.019(4) 0.028(5) 0.059(7) 0.000 0.003(4) 0.000
C7 0.018(4) 0.038(5) 0.055(6) 0.000 0.010(4) 0.000
C8 0.018(4) 0.032(5) 0.042(5) 0.000 0.006(4) 0.000
C17 0.033(4) 0.047(5) 0.103(7) -0.027(5) 0.017(4) -0.004(3)
C18 0.033(3) 0.030(3) 0.036(4) 0.000(3) -0.007(3) -0.003(3)
C27 0.020(3) 0.030(3) 0.048(4) 0.002(3) -0.004(3) 0.002(3)

loop_
_atom_type_symbol
_atom_type_description
_atom_type_scat_dispersion_real
_atom_type_scat_dispersion_imag
_atom_type_scat_source
C C 0.0033 0.0016 'International Tables Vol C Tables 4.2.6.8 and 6.1.1.4'
H H 0.0000 0.0000 'International Tables Vol C Tables 4.2.6.8 and 6.1.1.4'
P P 0.1023 0.0942 'International Tables Vol C Tables 4.2.6.8 and 6.1.1.4'
Cl Cl 0.1484 0.1585 'International Tables Vol C Tables 4.2.6.8 and 6.1.1.4'
Re Re -1.0185 7.2310 'International Tables Vol C Tables 4.2.6.8 and 6.1.1.4'

loop_
_geom_angle_atom_site_label_1
_geom_angle_atom_site_label_2
_geom_angle_atom_site_label_3
_geom_angle
_geom_angle_site_symmetry_1
_geom_angle_site_symmetry_3
C2 Re1 C1 39.8(3) . .
C2 Re1 P2 116.2(2) . .
C1 Re1 P2 76.3(2) . .
C2 Re1 P1 90.09(5) . .
C1 Re1 P1 94.21(5) . .
P2 Re1 P1 95.77(4) . .
C2 Re1 P1 90.09(5) . 8_565
C1 Re1 P1 94.21(5) . 8_565
P2 Re1 P1 95.77(4) . 8_565
P1 Re1 P1 167.04(8) . 8_565
C2 Re1 Cl2 167.6(2) . .
C1 Re1 Cl2 152.5(2) . .
P2 Re1 Cl2 76.20(8) . .
P1 Re1 Cl2 88.53(4) . .
P1 Re1 Cl2 88.53(4) 8_565 .
C2 Re1 Cl1 88.4(2) . .
C1 Re1 Cl1 128.3(2) . .
P2 Re1 Cl1 155.42(7) . .
P1 Re1 Cl1 83.53(4) . .
P1 Re1 Cl1 83.53(4) 8_565 .
Cl2 Re1 Cl1 79.22(7) . .
C11 P1 C17 99.5(5) . .
C11 P1 C18 100.9(4) . .
C17 P1 C18 101.1(3) . .
C11 P1 C11A 11.0(5) . .
C17 P1 C11A 110.3(6) . .
C18 P1 C11A 100.1(5) . .
C11 P1 Re1 121.2(4) . .
C17 P1 Re1 117.3(3) . .
C18 P1 Re1 113.7(2) . .
C11A P1 Re1 112.5(5) . .
C27 P2 C27 98.1(4) . 8_565
C27 P2 C21 96.7(4) . 8_565
C27 P2 C21 104.5(4) 8_565 8_565
C27 P2 C21 104.5(4) . .
C27 P2 C21 96.7(4) 8_565 .
C21 P2 C21 10.1(9) 8_565 .
C27 P2 Re1 116.8(2) . .
C27 P2 Re1 116.8(2) 8_565 .
C21 P2 Re1 120.1(3) 8_565 .
C21 P2 Re1 120.1(3) . .
C2 C1 Re1 61.7(4) . .
C1 C2 C3 129.0(7) . .
C1 C2 Re1 78.5(4) . .
C3 C2 Re1 152.6(6) . .
C4 C3 C2 125.6(8) . .
C4 C3 C8 116.4(7) . .
C2 C3 C8 118.0(7) . .
C5 C4 C3 121.9(9) . .
C4 C5 C6 120.8(9) . .
C5 C6 C7 120.0(8) . .
C8 C7 C6 119.9(9) . .
C7 C8 C3 121.0(9) . .
C16 C11 C12 119.8(9) . .
C16 C11 P1 123.3(8) . .
C12 C11 P1 116.9(7) . .
C13 C12 C11 120.3(9) . .
C12 C13 C14 120.1(9) . .
C13 C14 C15 119.2(8) . .
C16 C15 C14 121.2(9) . .
C15 C16 C11 119.5(10) . .
C12A C11A C16A 122.8(15) . .
C12A C11A P1 117.6(11) . .
C16A C11A P1 119.5(12) . .
C13A C12A C11A 119.1(17) . .
C12A C13A C14A 120.6(18) . .
C15A C14A C13A 121.5(16) . .
C14A C15A C16A 117.7(13) . .
C15A C16A C11A 118.0(14) . .
C26 C21 C22 118.2(9) . .
C26 C21 P2 122.6(9) . .
C22 C21 P2 119.2(10) . .
C21 C22 C23 121.8(10) . .
C24 C23 C22 118.7(9) . .
C23 C24 C25 120.1(8) . .
C26 C25 C24 119.8(9) . .
C21 C26 C25 121.3(11) . .
Cl11 C1S Cl11 133.7(18) . 8_565
Cl22 C2S Cl21 149(2) . .

loop_
_geom_bond_atom_site_label_1
_geom_bond_atom_site_label_2
_geom_bond_distance
_geom_bond_site_symmetry_2
Re1 C2 1.937(8) .
Re1 C1 2.156(7) .
Re1 P2 2.416(2) .
Re1 P1 2.4338(17) .
Re1 P1 2.4338(17) 8_565
Re1 Cl2 2.474(2) .
Re1 Cl1 2.492(2) .
P1 C11 1.724(10) .
P1 C17 1.812(7) .
P1 C18 1.825(6) .
P1 C11A 2.011(17) .
P2 C27 1.836(6) .
P2 C27 1.836(6) 8_565
P2 C21 1.838(8) 8_565
P2 C21 1.838(8) .
C1 C2 1.409(11) .
C2 C3 1.427(10) .
C3 C4 1.409(12) .
C3 C8 1.434(12) .
C4 C5 1.374(13) .
C5 C6 1.378(15) .
C6 C7 1.394(14) .
C7 C8 1.389(11) .
C11 C16 1.394(11) .
C11 C12 1.400(11) .
C12 C13 1.388(11) .
C13 C14 1.395(12) .
C14 C15 1.395(12) .
C15 C16 1.386(11) .
C11A C12A 1.36(2) .
C11A C16A 1.413(19) .
C12A C13A 1.33(2) .
C13A C14A 1.40(2) .
C14A C15A 1.39(2) .
C15A C16A 1.40(2) .
C21 C26 1.374(18) .
C21 C22 1.382(13) .
C22 C23 1.392(12) .
C23 C24 1.383(12) .
C24 C25 1.385(12) .
C25 C26 1.379(12) .
C1S Cl11 1.816(14) .
C1S Cl11 1.816(14) 8_565
C2S Cl22 1.79(2) .
C2S Cl21 1.87(2) .
